data_1526014
loop_
_publ_author_name
'Meyer, M.'
'Lissner, F.'
'Schleid, T.'

_publ_section_title
;
 Nd3 N Cl6 und Nd4 N S3 Cl3 : Zwei Neodymnitrid-Derivate mit discreten
 Einheiten Kantenverknuepfter ((N2 Nd6)(12+)) bzw. isolierter (N
 Nd4)(9+)-Tetraeder
;
_journal_name_full 'Zeitschrift fuer Anorganische und Allgemeine Chemie'
_journal_page_first 1205
_journal_page_last 1210
_journal_volume 626
_journal_year 2000
_chemical_formula_sum 'Cl6 N Nd3'
_chemical_name_systematic '(Nd3 N) Cl6'
_space_group_IT_number 61
_symmetry_space_group_name_Hall '-P 2ac 2ab'
_symmetry_space_group_name_H-M 'P b c a'
_cell_angle_alpha 90
_cell_angle_beta 90
_cell_angle_gamma 90
_cell_formula_units_Z 8
_cell_length_a 10.4971
_cell_length_b 11.0683
_cell_length_c 16.211
_cell_volume 1883.476
_citation_journal_id_ASTM ZAACAB
_cod_data_source_file Meyer_ZAACAB_2000_736.cif
_cod_data_source_block Cl6N1Nd3
_cod_original_formula_sum 'Cl6 N1 Nd3'
_cod_database_code 1526014

loop_
_symmetry_equiv_pos_as_xyz
x,y,z
-x+1/2,-y,z+1/2
x+1/2,-y+1/2,-z
-x,y+1/2,-z+1/2
-x,-y,-z
x-1/2,y,-z-1/2
-x-1/2,y-1/2,z
x,-y-1/2,z-1/2

loop_
_atom_site_label
_atom_site_type_symbol
_atom_site_fract_x
_atom_site_fract_y
_atom_site_fract_z
_atom_site_occupancy
_atom_site_U_iso_or_equiv
Cl1 Cl-1 0.2487 0.2154 0.04503 1 0.0
Cl2 Cl-1 0.3702 0.4369 0.16046 1 0.0
Cl5 Cl-1 0.1683 0.2884 0.31254 1 0.0
Nd1 Nd+3 0.14044 0.47821 0.06281 1 0.0
Nd3 Nd+3 0.01309 0.28875 0.45174 1 0.0
Cl6 Cl-1 0.4705 0.3124 0.37448 1 0.0
Cl4 Cl-1 0.3581 0.0311 0.44639 1 0.0
N1 N-3 0.0517 0.0926 0.4389 1 0.0
Cl3 Cl-1 0.3962 0.0804 0.22771 1 0.0
Nd2 Nd+3 0.15905 0.03586 0.32277 1 0.0
